data_1521636
loop_
_publ_author_name
'Mueller-Bunz, H.'
'Schleid, T.'

_publ_section_title
;
 Ueber die Oxidsilicate M2 O (Si O4) der schweren Lanthanoide (M = Dy -
 Lu) im A-Typ
;
_journal_name_full 'Zeitschrift fuer Anorganische und Allgemeine Chemie'
_journal_page_first 613
_journal_page_last 618
_journal_volume 625
_journal_year 1999
_chemical_formula_sum 'Er2 O5 Si'
_chemical_name_systematic 'Er2 O (Si O4)'
_space_group_IT_number 14
_symmetry_space_group_name_Hall '-P 2ybc'
_symmetry_space_group_name_H-M 'P 1 21/c 1'
_cell_angle_alpha 90
_cell_angle_beta 105.952
_cell_angle_gamma 90
_cell_formula_units_Z 4
_cell_length_a 8.9964
_cell_length_b 6.8328
_cell_length_c 6.6503
_cell_volume 393.056
_citation_journal_id_ASTM ZAACAB
_cod_data_source_file Mueller-Bunz_ZAACAB_1999_890.cif
_cod_data_source_block Er2O5Si1
_cod_original_cell_volume 393.0561
_cod_original_formula_sum 'Er2 O5 Si1'
_cod_database_code 1521636

loop_
_symmetry_equiv_pos_as_xyz
x,y,z
-x,y+1/2,-z+1/2
-x,-y,-z
x,-y-1/2,z-1/2

loop_
_atom_site_label
_atom_site_type_symbol
_atom_site_fract_x
_atom_site_fract_y
_atom_site_fract_z
_atom_site_occupancy
_atom_site_U_iso_or_equiv
Er2 Er+3 0.52634 0.62536 0.23251 1 0.0
Er1 Er+3 0.12419 0.13855 0.43854 1 0.0
O1 O-2 0.2087 0.4285 0.6619 1 0.0
O2 O-2 0.1261 0.4499 0.2743 1 0.0
O4 O-2 0.1055 0.7829 0.4792 1 0.0
O5 O-2 0.386 0.3811 0.0616 1 0.0
Si1 Si+4 0.201 0.589 0.4735 1 0.0
O3 O-2 0.3857 0.6356 0.5073 1 0.0
